data_1525740
loop_
_publ_author_name
'Carlier, D.'
'Saadoune, I.'
'Menetrier, M.'
'Croguennec, L.'
'Suard, E.'
'Delmas, C.'

_publ_section_title
;
 On the metastable O2-type Li Co O2
;
_journal_name_full 'Solid State Ionics'
_journal_page_first 263
_journal_page_last 276
_journal_volume 144
_journal_year 2001
_chemical_formula_sum 'Co0.94 Li1.03 O1.88'
_chemical_name_systematic 'Li1.03 Co0.94 O1.88'
_space_group_IT_number 186
_symmetry_space_group_name_Hall 'P 6c -2c'
_symmetry_space_group_name_H-M 'P 63 m c'
_cell_angle_alpha 90
_cell_angle_beta 90
_cell_angle_gamma 120
_cell_formula_units_Z 2
_cell_length_a 2.80247
_cell_length_b 2.80247
_cell_length_c 9.5358
_cell_volume 64.859
_citation_journal_id_ASTM SSIOD3
_cod_data_source_file Carlier_SSIOD3_2001_1949.cif
_cod_data_source_block Co0.94Li1.03O1.88
_cod_original_cell_volume 64.85892
_cod_database_code 1525740

loop_
_symmetry_equiv_pos_as_xyz
x,y,z
x-y,x,z+1/2
-y,x-y,z
-x,-y,z+1/2
-x+y,-x,z
y,-x+y,z+1/2
y,x,z+1/2
-x+y,y,z
-x,-x+y,z+1/2
-y,-x,z
x-y,-y,z+1/2
x,x-y,z

loop_
_atom_site_label
_atom_site_type_symbol
_atom_site_fract_x
_atom_site_fract_y
_atom_site_fract_z
_atom_site_occupancy
_atom_site_U_iso_or_equiv
O2 O-2 0 0 0.1081 0.95 0.0
O1 O-2 0.6667 0.3333 0.3916 0.93 0.0
Li1 Li+1 0.3333 0.6667 0.241 1 0.0
Co1 Co+3 0.6667 0.3333 0 0.94 0.0
Li2 Li+1 0 0 0.26 0.03 0.0
